data_2210668
loop_
_publ_author_name
'He, Yong-Ke'
'Han, Zheng-Bo'

_publ_section_title
;
 Di-\m-sulfato-bis[aqua(dipyridophenazine)copper(II)] dihydrate
;
_journal_coeditor_code HY2018
_journal_issue 10
_journal_name_full 'Acta Crystallographica Section E'
_journal_page_first m2676
_journal_page_last m2677
_journal_paper_doi 10.1107/S1600536806038001
_journal_volume 62
_journal_year 2006
_chemical_formula_iupac '[Cu2 (S O4)2 (C18 H10 N4)2 (H2 O)2], 2H2 O'
_chemical_formula_moiety 'C36 H24 Cu2 N8 O10 S2, 2H2 O'
_chemical_formula_sum 'C36 H28 Cu2 N8 O12 S2'
_chemical_formula_weight 955.86
_chemical_name_systematic
;
Di-\m-sulfato-bis[aqua(dipyridophenazine)copper(II)] dihydrate
;
_space_group_IT_number 14
_symmetry_cell_setting monoclinic
_symmetry_space_group_name_Hall '-P 2ybc'
_symmetry_space_group_name_H-M 'P 1 21/c 1'
_atom_sites_solution_hydrogens geom
_atom_sites_solution_primary direct
_atom_sites_solution_secondary difmap
_audit_creation_method SHELXL-97
_cell_angle_alpha 90.00
_cell_angle_beta 105.145(2)
_cell_angle_gamma 90.00
_cell_formula_units_Z 2
_cell_length_a 9.6401(9)
_cell_length_b 26.670(3)
_cell_length_c 7.0304(7)
_cell_measurement_reflns_used 2309
_cell_measurement_temperature 293(2)
_cell_measurement_theta_max 20.68
_cell_measurement_theta_min 2.36
_cell_volume 1744.7(3)
_computing_cell_refinement 'SAINT (Bruker, 2001)'
_computing_data_collection 'SMART (Bruker, 2001)'
_computing_data_reduction SAINT
_computing_molecular_graphics 'SHELXTL (Bruker, 2001)'
_computing_publication_material SHELXTL
_computing_structure_refinement 'SHELXL97 (Sheldrick, 1997)'
_computing_structure_solution 'SHELXS97 (Sheldrick, 1997)'
_diffrn_ambient_temperature 293(2)
_diffrn_measured_fraction_theta_full 0.986
_diffrn_measured_fraction_theta_max 0.986
_diffrn_measurement_device_type 'Bruker SMART APEX area-detector'
_diffrn_measurement_method '\f and \w'
_diffrn_radiation_monochromator graphite
_diffrn_radiation_source 'fine-focus sealed tube'
_diffrn_radiation_type MoK\a
_diffrn_radiation_wavelength 0.71073
_diffrn_reflns_av_R_equivalents 0.0233
_diffrn_reflns_av_sigmaI/netI 0.0313
_diffrn_reflns_limit_h_max 11
_diffrn_reflns_limit_h_min -4
_diffrn_reflns_limit_k_max 32
_diffrn_reflns_limit_k_min -32
_diffrn_reflns_limit_l_max 7
_diffrn_reflns_limit_l_min -8
_diffrn_reflns_number 8062
_diffrn_reflns_theta_full 26.00
_diffrn_reflns_theta_max 26.00
_diffrn_reflns_theta_min 1.53
_diffrn_standards_decay_% 0
_diffrn_standards_interval_time 0
_diffrn_standards_number 0
_exptl_absorpt_coefficient_mu 1.422
_exptl_absorpt_correction_T_max 0.8445
_exptl_absorpt_correction_T_min 0.5577
_exptl_absorpt_correction_type multi-scan
_exptl_absorpt_process_details '(SADABS; Sheldrick, 1996)'
_exptl_crystal_colour green
_exptl_crystal_density_diffrn 1.819
_exptl_crystal_density_method 'not measured'
_exptl_crystal_description block
_exptl_crystal_F_000 972
_exptl_crystal_size_max 0.47
_exptl_crystal_size_mid 0.32
_exptl_crystal_size_min 0.12
_refine_diff_density_max 0.530
_refine_diff_density_min -0.428
_refine_ls_extinction_method none
_refine_ls_goodness_of_fit_ref 1.044
_refine_ls_hydrogen_treatment mixed
_refine_ls_matrix_type full
_refine_ls_number_parameters 283
_refine_ls_number_reflns 3391
_refine_ls_number_restraints 6
_refine_ls_restrained_S_all 1.043
_refine_ls_R_factor_all 0.0459
_refine_ls_R_factor_gt 0.0393
_refine_ls_shift/su_max 0.000
_refine_ls_shift/su_mean 0.000
_refine_ls_structure_factor_coef Fsqd
_refine_ls_weighting_details 'calc w=1/[\s^2^(Fo^2^)+(0.0720P)^2^+1.1351P] where P=(Fo^2^+2Fc^2^)/3'
_refine_ls_weighting_scheme calc
_refine_ls_wR_factor_gt 0.1061
_refine_ls_wR_factor_ref 0.1175
_reflns_number_gt 3041
_reflns_number_total 3391
_reflns_threshold_expression I>2\s(I)
_cod_data_source_file hy2018.cif
_cod_data_source_block I
_cod_original_cell_volume 1744.8(3)
_cod_original_sg_symbol_H-M 'P 21/c'
_cod_database_code 2210668
_cod_database_fobs_code 2210668

loop_
_symmetry_equiv_pos_as_xyz
'x, y, z'
'-x, y+1/2, -z+1/2'
'-x, -y, -z'
'x, -y-1/2, z-1/2'

loop_
_atom_site_type_symbol
_atom_site_label
_atom_site_fract_x
_atom_site_fract_y
_atom_site_fract_z
_atom_site_U_iso_or_equiv
_atom_site_adp_type
_atom_site_calc_flag
_atom_site_refinement_flags
_atom_site_occupancy
Cu Cu1 0.63212(4) 0.047460(12) 0.31679(6) 0.03031(15) Uani d . 1
C C1 0.4521(3) 0.13960(12) 0.3189(6) 0.0446(9) Uani d . 1
H H1A 0.3751 0.1181 0.3124 0.054 Uiso calc R 1
C C2 0.4307(4) 0.19091(12) 0.3257(6) 0.0488(9) Uani d . 1
H H2A 0.3401 0.2033 0.3233 0.059 Uiso calc R 1
C C3 0.5421(3) 0.22316(12) 0.3359(6) 0.0408(8) Uani d . 1
H H3A 0.5283 0.2576 0.3416 0.049 Uiso calc R 1
C C4 0.6772(3) 0.20394(10) 0.3376(4) 0.0282(6) Uani d . 1
C C5 0.8041(3) 0.23474(9) 0.3472(4) 0.0266(6) Uani d . 1
C C6 0.9090(3) 0.31200(10) 0.3538(4) 0.0311(6) Uani d . 1
C C7 0.8995(4) 0.36522(11) 0.3511(5) 0.0385(7) Uani d . 1
H H7A 0.8117 0.3808 0.3415 0.046 Uiso calc R 1
C C8 1.0192(4) 0.39314(12) 0.3626(5) 0.0453(8) Uani d . 1
H H8A 1.0131 0.4279 0.3623 0.054 Uiso calc R 1
C C9 1.1522(4) 0.37002(13) 0.3748(6) 0.0491(9) Uani d . 1
H H9A 1.2328 0.3899 0.3836 0.059 Uiso calc R 1
C C10 1.1657(4) 0.31935(12) 0.3742(5) 0.0431(8) Uani d . 1
H H10A 1.2544 0.3048 0.3797 0.052 Uiso calc R 1
C C11 1.0436(3) 0.28881(11) 0.3649(4) 0.0322(6) Uani d . 1
C C12 0.9399(3) 0.21171(10) 0.3586(4) 0.0264(6) Uani d . 1
C C13 0.9506(3) 0.15691(10) 0.3557(4) 0.0263(6) Uani d . 1
C C14 1.0795(3) 0.13149(11) 0.3738(5) 0.0352(7) Uani d . 1
H H14A 1.1651 0.1492 0.3929 0.042 Uiso calc R 1
C C15 1.0791(3) 0.08007(11) 0.3633(5) 0.0363(7) Uani d . 1
H H15A 1.1643 0.0625 0.3748 0.044 Uiso calc R 1
C C16 0.9496(3) 0.05473(10) 0.3354(5) 0.0322(7) Uani d . 1
H H16A 0.9496 0.0200 0.3239 0.039 Uiso calc R 1
C C17 0.8266(3) 0.12854(10) 0.3349(4) 0.0245(6) Uani d . 1
C C18 0.6899(3) 0.15185(10) 0.3306(4) 0.0265(6) Uani d . 1
N N1 0.5795(3) 0.12043(9) 0.3216(4) 0.0321(6) Uani d . 1
N N2 0.8256(3) 0.07774(8) 0.3244(3) 0.0269(5) Uani d . 1
N N3 0.7895(3) 0.28446(8) 0.3459(4) 0.0301(5) Uani d . 1
N N4 1.0572(3) 0.23822(9) 0.3664(4) 0.0313(5) Uani d . 1
O O1 0.2823(3) -0.03658(10) 0.3610(4) 0.0541(7) Uani d . 1
O O2 0.2169(2) 0.00476(10) 0.0536(4) 0.0476(6) Uani d . 1
O O3 0.4325(2) 0.02880(8) 0.2910(4) 0.0420(6) Uani d . 1
O O4 0.4204(3) -0.05029(7) 0.1227(4) 0.0450(6) Uani d . 1
O O1W 0.6900(2) -0.02013(8) 0.2580(3) 0.0357(5) Uani d D 1
H H1WA 0.723(3) -0.0142(14) 0.157(4) 0.054 Uiso d D 1
H H1WB 0.610(3) -0.0356(14) 0.215(5) 0.054 Uiso d D 1
S S1 0.33739(8) -0.01413(3) 0.20809(11) 0.0310(2) Uani d . 1
O O2W 0.5162(4) 0.34702(11) 0.3314(8) 0.0953(13) Uani d D 1
H H2WA 0.592(4) 0.334(2) 0.309(10) 0.143 Uiso d D 1
H H2WB 0.531(6) 0.3778(10) 0.360(10) 0.143 Uiso d D 1

loop_
_atom_site_aniso_label
_atom_site_aniso_U_11
_atom_site_aniso_U_22
_atom_site_aniso_U_33
_atom_site_aniso_U_12
_atom_site_aniso_U_13
_atom_site_aniso_U_23
Cu1 0.0296(2) 0.0181(2) 0.0450(3) -0.00365(13) 0.01272(17) 0.00001(14)
C1 0.0285(16) 0.0281(16) 0.082(3) -0.0066(12) 0.0228(16) -0.0028(16)
C2 0.0314(17) 0.0300(16) 0.090(3) 0.0019(13) 0.0243(17) -0.0017(17)
C3 0.0328(16) 0.0227(14) 0.070(2) -0.0005(12) 0.0189(16) -0.0030(15)
C4 0.0295(14) 0.0197(13) 0.0364(16) -0.0016(11) 0.0106(12) -0.0014(11)
C5 0.0312(14) 0.0188(13) 0.0297(15) -0.0019(10) 0.0076(12) 0.0003(11)
C6 0.0391(16) 0.0220(14) 0.0314(16) -0.0063(11) 0.0079(12) 0.0000(11)
C7 0.0459(18) 0.0227(14) 0.0460(19) -0.0029(13) 0.0103(15) -0.0004(13)
C8 0.062(2) 0.0232(15) 0.048(2) -0.0122(15) 0.0099(17) 0.0026(14)
C9 0.047(2) 0.0355(18) 0.062(2) -0.0209(15) 0.0091(17) 0.0031(16)
C10 0.0387(17) 0.0352(17) 0.055(2) -0.0100(14) 0.0114(15) 0.0040(16)
C11 0.0360(16) 0.0255(14) 0.0345(16) -0.0060(12) 0.0080(12) 0.0024(12)
C12 0.0289(14) 0.0219(13) 0.0286(15) -0.0042(11) 0.0077(11) 0.0020(11)
C13 0.0272(14) 0.0231(13) 0.0295(15) -0.0005(10) 0.0089(11) 0.0013(11)
C14 0.0276(15) 0.0311(15) 0.0499(19) -0.0029(12) 0.0152(13) 0.0003(13)
C15 0.0301(15) 0.0308(15) 0.0501(19) 0.0075(12) 0.0143(14) 0.0028(14)
C16 0.0385(16) 0.0199(13) 0.0391(17) 0.0039(11) 0.0117(13) 0.0002(12)
C17 0.0255(13) 0.0225(13) 0.0258(14) -0.0005(10) 0.0073(11) 0.0021(11)
C18 0.0263(14) 0.0219(13) 0.0320(15) -0.0026(11) 0.0087(11) 0.0021(11)
N1 0.0276(12) 0.0213(11) 0.0492(16) -0.0038(10) 0.0130(11) 0.0000(11)
N2 0.0302(12) 0.0198(11) 0.0313(13) -0.0010(9) 0.0091(10) 0.0021(9)
N3 0.0325(13) 0.0199(11) 0.0383(14) -0.0018(9) 0.0098(11) 0.0006(10)
N4 0.0299(12) 0.0255(12) 0.0391(14) -0.0054(10) 0.0099(11) 0.0023(10)
O1 0.0578(16) 0.0644(16) 0.0396(14) -0.0322(13) 0.0116(12) 0.0046(12)
O2 0.0391(13) 0.0597(15) 0.0442(13) 0.0107(11) 0.0109(11) 0.0018(12)
O3 0.0379(12) 0.0277(11) 0.0664(16) -0.0115(9) 0.0243(11) -0.0143(11)
O4 0.0374(13) 0.0292(12) 0.0671(17) 0.0000(9) 0.0113(12) -0.0115(11)
O1W 0.0369(12) 0.0251(10) 0.0444(13) 0.0006(9) 0.0091(10) 0.0007(9)
S1 0.0320(4) 0.0248(4) 0.0369(4) -0.0060(3) 0.0101(3) -0.0025(3)
O2W 0.089(3) 0.0377(15) 0.175(4) -0.0100(16) 0.062(3) -0.018(2)

loop_
_atom_type_symbol
_atom_type_description
_atom_type_scat_dispersion_real
_atom_type_scat_dispersion_imag
_atom_type_scat_source
C C 0.0033 0.0016 'International Tables Vol C Tables 4.2.6.8 and 6.1.1.4'
H H 0.0000 0.0000 'International Tables Vol C Tables 4.2.6.8 and 6.1.1.4'
N N 0.0061 0.0033 'International Tables Vol C Tables 4.2.6.8 and 6.1.1.4'
O O 0.0106 0.0060 'International Tables Vol C Tables 4.2.6.8 and 6.1.1.4'
S S 0.1246 0.1234 'International Tables Vol C Tables 4.2.6.8 and 6.1.1.4'
Cu Cu 0.3201 1.2651 'International Tables Vol C Tables 4.2.6.8 and 6.1.1.4'

loop_
_geom_angle_atom_site_label_1
_geom_angle_atom_site_label_2
_geom_angle_atom_site_label_3
_geom_angle_site_symmetry_3
_geom_angle
_geom_angle_publ_flag
O3 Cu1 O1W . 94.22(9) yes
O3 Cu1 N1 . 90.09(10) yes
O1W Cu1 N1 . 167.94(10) yes
O3 Cu1 N2 . 170.56(10) yes
O1W Cu1 N2 . 93.53(9) yes
N1 Cu1 N2 . 81.26(9) yes
O3 Cu1 O1 3_656 98.98(10) yes
O1W Cu1 O1 3_656 92.55(10) yes
N1 Cu1 O1 3_656 97.90(11) yes
N2 Cu1 O1 3_656 86.03(9) yes
N1 C1 C2 . 121.7(3) ?
N1 C1 H1A . 119.1 ?
C2 C1 H1A . 119.1 ?
C3 C2 C1 . 120.1(3) ?
C3 C2 H2A . 119.9 ?
C1 C2 H2A . 119.9 ?
C2 C3 C4 . 119.3(3) ?
C2 C3 H3A . 120.4 ?
C4 C3 H3A . 120.4 ?
C18 C4 C3 . 117.0(3) ?
C18 C4 C5 . 118.8(3) ?
C3 C4 C5 . 124.2(3) ?
N3 C5 C12 . 121.4(2) ?
N3 C5 C4 . 118.3(2) ?
C12 C5 C4 . 120.3(2) ?
N3 C6 C11 . 121.4(3) ?
N3 C6 C7 . 119.3(3) ?
C11 C6 C7 . 119.3(3) ?
C8 C7 C6 . 119.7(3) ?
C8 C7 H7A . 120.1 ?
C6 C7 H7A . 120.1 ?
C7 C8 C9 . 120.7(3) ?
C7 C8 H8A . 119.6 ?
C9 C8 H8A . 119.6 ?
C10 C9 C8 . 121.6(3) ?
C10 C9 H9A . 119.2 ?
C8 C9 H9A . 119.2 ?
C9 C10 C11 . 119.4(3) ?
C9 C10 H10A . 120.3 ?
C11 C10 H10A . 120.3 ?
N4 C11 C10 . 119.6(3) ?
N4 C11 C6 . 121.3(3) ?
C10 C11 C6 . 119.2(3) ?
N4 C12 C5 . 122.2(2) ?
N4 C12 C13 . 118.1(3) ?
C5 C12 C13 . 119.7(2) ?
C17 C13 C14 . 117.8(3) ?
C17 C13 C12 . 118.9(2) ?
C14 C13 C12 . 123.3(3) ?
C15 C14 C13 . 119.5(3) ?
C15 C14 H14A . 120.3 ?
C13 C14 H14A . 120.3 ?
C14 C15 C16 . 118.9(3) ?
C14 C15 H15A . 120.6 ?
C16 C15 H15A . 120.6 ?
N2 C16 C15 . 123.1(3) ?
N2 C16 H16A . 118.4 ?
C15 C16 H16A . 118.4 ?
N2 C17 C13 . 122.9(3) ?
N2 C17 C18 . 115.7(2) ?
C13 C17 C18 . 121.4(2) ?
N1 C18 C4 . 123.2(3) ?
N1 C18 C17 . 116.0(2) ?
C4 C18 C17 . 120.8(2) ?
C1 N1 C18 . 118.7(3) ?
C1 N1 Cu1 . 127.5(2) ?
C18 N1 Cu1 . 113.83(19) ?
C16 N2 C17 . 117.7(2) ?
C16 N2 Cu1 . 128.87(19) ?
C17 N2 Cu1 . 113.21(18) ?
C5 N3 C6 . 116.9(2) ?
C12 N4 C11 . 116.9(2) ?
S1 O1 Cu1 3_656 134.61(15) ?
S1 O3 Cu1 . 136.53(14) ?
Cu1 O1W H1WA . 101(3) ?
Cu1 O1W H1WB . 104(3) ?
H1WA O1W H1WB . 107(2) ?
O1 S1 O2 . 108.72(15) ?
O1 S1 O4 . 112.00(16) ?
O2 S1 O4 . 109.49(15) ?
O1 S1 O3 . 109.62(14) ?
O2 S1 O3 . 108.41(15) ?
O4 S1 O3 . 108.53(13) ?
H2WA O2W H2WB . 109(3) ?

loop_
_geom_bond_atom_site_label_1
_geom_bond_atom_site_label_2
_geom_bond_site_symmetry_2
_geom_bond_distance
_geom_bond_publ_flag
Cu1 O3 . 1.949(2) yes
Cu1 O1W . 1.963(2) yes
Cu1 N1 . 2.014(2) yes
Cu1 N2 . 2.021(2) yes
Cu1 O1 3_656 2.218(3) yes
C1 N1 . 1.326(4) ?
C1 C2 . 1.386(4) ?
C1 H1A . 0.9300 ?
C2 C3 . 1.364(4) ?
C2 H2A . 0.9300 ?
C3 C4 . 1.397(4) ?
C3 H3A . 0.9300 ?
C4 C18 . 1.397(4) ?
C4 C5 . 1.460(4) ?
C5 N3 . 1.333(3) ?
C5 C12 . 1.429(4) ?
C6 N3 . 1.355(4) ?
C6 C11 . 1.421(4) ?
C6 C7 . 1.422(4) ?
C7 C8 . 1.358(5) ?
C7 H7A . 0.9300 ?
C8 C9 . 1.404(5) ?
C8 H8A . 0.9300 ?
C9 C10 . 1.358(5) ?
C9 H9A . 0.9300 ?
C10 C11 . 1.420(4) ?
C10 H10A . 0.9300 ?
C11 N4 . 1.355(4) ?
C12 N4 . 1.322(4) ?
C12 C13 . 1.466(4) ?
C13 C17 . 1.390(4) ?
C13 C14 . 1.391(4) ?
C14 C15 . 1.373(4) ?
C14 H14A . 0.9300 ?
C15 C16 . 1.388(4) ?
C15 H15A . 0.9300 ?
C16 N2 . 1.327(4) ?
C16 H16A . 0.9300 ?
C17 N2 . 1.357(3) ?
C17 C18 . 1.451(4) ?
C18 N1 . 1.342(4) ?
O1 S1 . 1.447(2) ?
O1 Cu1 3_656 2.218(3) ?
O2 S1 . 1.457(2) ?
O3 S1 . 1.487(2) ?
O4 S1 . 1.477(2) ?
O1W H1WA . 0.864(18) ?
O1W H1WB . 0.859(18) ?
O2W H2WA . 0.85(2) ?
O2W H2WB . 0.85(2) ?

loop_
_geom_hbond_atom_site_label_D
_geom_hbond_atom_site_label_H
_geom_hbond_atom_site_label_A
_geom_hbond_site_symmetry_A
_geom_hbond_distance_DH
_geom_hbond_distance_HA
_geom_hbond_distance_DA
_geom_hbond_angle_DHA
_geom_hbond_publ_flag
O1W H1WA O2 3_655 0.864(18) 1.745(19) 2.608(3) 177(4) y
O1W H1WB O4 . 0.859(18) 1.81(2) 2.649(3) 164(4) y
O2W H2WA N3 . 0.85(2) 2.28(3) 3.098(4) 160(7) y
O2W H2WB O4 2_655 0.85(2) 1.97(3) 2.806(4) 168(7) y

loop_
_geom_torsion_atom_site_label_1
_geom_torsion_atom_site_label_2
_geom_torsion_atom_site_label_3
_geom_torsion_atom_site_label_4
_geom_torsion_site_symmetry_1
_geom_torsion
N1 C1 C2 C3 . -0.2(6)
C1 C2 C3 C4 . 0.6(6)
C2 C3 C4 C18 . -0.6(5)
C2 C3 C4 C5 . 179.7(3)
C18 C4 C5 N3 . 177.4(3)
C3 C4 C5 N3 . -3.0(5)
C18 C4 C5 C12 . -2.9(4)
C3 C4 C5 C12 . 176.8(3)
N3 C6 C7 C8 . 178.8(3)
C11 C6 C7 C8 . -1.2(5)
C6 C7 C8 C9 . 0.8(5)
C7 C8 C9 C10 . 0.5(6)
C8 C9 C10 C11 . -1.3(6)
C9 C10 C11 N4 . -179.3(3)
C9 C10 C11 C6 . 0.9(5)
N3 C6 C11 N4 . 0.5(5)
C7 C6 C11 N4 . -179.5(3)
N3 C6 C11 C10 . -179.6(3)
C7 C6 C11 C10 . 0.4(5)
N3 C5 C12 N4 . -0.6(5)
C4 C5 C12 N4 . 179.6(3)
N3 C5 C12 C13 . -178.8(2)
C4 C5 C12 C13 . 1.5(4)
N4 C12 C13 C17 . -176.0(3)
C5 C12 C13 C17 . 2.2(4)
N4 C12 C13 C14 . 4.4(4)
C5 C12 C13 C14 . -177.4(3)
C17 C13 C14 C15 . 2.4(5)
C12 C13 C14 C15 . -178.0(3)
C13 C14 C15 C16 . -0.2(5)
C14 C15 C16 N2 . -2.2(5)
C14 C13 C17 N2 . -2.4(4)
C12 C13 C17 N2 . 177.9(2)
C14 C13 C17 C18 . 175.1(3)
C12 C13 C17 C18 . -4.6(4)
C3 C4 C18 N1 . 0.3(5)
C5 C4 C18 N1 . 180.0(3)
C3 C4 C18 C17 . -179.1(3)
C5 C4 C18 C17 . 0.6(4)
N2 C17 C18 N1 . 1.5(4)
C13 C17 C18 N1 . -176.2(3)
N2 C17 C18 C4 . -179.1(3)
C13 C17 C18 C4 . 3.2(4)
C2 C1 N1 C18 . -0.1(6)
C2 C1 N1 Cu1 . 179.1(3)
C4 C18 N1 C1 . 0.1(5)
C17 C18 N1 C1 . 179.5(3)
C4 C18 N1 Cu1 . -179.3(2)
C17 C18 N1 Cu1 . 0.2(3)
O3 Cu1 N1 C1 . 3.5(3)
O1W Cu1 N1 C1 . 114.6(5)
N2 Cu1 N1 C1 . 179.7(3)
O1 Cu1 N1 C1 3_656 -95.6(3)
O3 Cu1 N1 C18 . -177.3(2)
O1W Cu1 N1 C18 . -66.2(5)
N2 Cu1 N1 C18 . -1.1(2)
O1 Cu1 N1 C18 3_656 83.6(2)
C15 C16 N2 C17 . 2.2(5)
C15 C16 N2 Cu1 . -172.0(2)
C13 C17 N2 C16 . 0.2(4)
C18 C17 N2 C16 . -177.5(3)
C13 C17 N2 Cu1 . 175.3(2)
C18 C17 N2 Cu1 . -2.4(3)
O1W Cu1 N2 C16 . -14.6(3)
N1 Cu1 N2 C16 . 176.3(3)
O1 Cu1 N2 C16 3_656 77.7(3)
O1W Cu1 N2 C17 . 170.96(19)
N1 Cu1 N2 C17 . 1.91(19)
O1 Cu1 N2 C17 3_656 -96.7(2)
C12 C5 N3 C6 . 0.6(4)
C4 C5 N3 C6 . -179.6(3)
C11 C6 N3 C5 . -0.6(4)
C7 C6 N3 C5 . 179.5(3)
C5 C12 N4 C11 . 0.6(4)
C13 C12 N4 C11 . 178.7(2)
C10 C11 N4 C12 . 179.7(3)
C6 C11 N4 C12 . -0.5(4)
O1W Cu1 O3 S1 . -15.0(2)
N1 Cu1 O3 S1 . 153.7(2)
O1 Cu1 O3 S1 3_656 -108.2(2)
Cu1 O1 S1 O2 3_656 -151.4(2)
Cu1 O1 S1 O4 3_656 87.4(3)
Cu1 O1 S1 O3 3_656 -33.1(3)
Cu1 O3 S1 O1 . 121.4(2)
Cu1 O3 S1 O2 . -120.1(2)
Cu1 O3 S1 O4 . -1.2(3)
